data_4508875
loop_
_publ_author_name
'Curtis, Elizabeth'
'Nassimbeni, Luigi R.'
'Su, Hong'
'Taljaard, Jana H.'

_publ_section_title
;
 Xanthenol Clathrates:&#x2009; Structures and Solid&#x2212;Solid Reactions
;
_journal_issue 12
_journal_name_full 'Crystal Growth &amp; Design'
_journal_page_first 2716
_journal_paper_doi 10.1021/cg060384q
_journal_volume 6
_journal_year 2006
_chemical_formula_moiety 'C20 H16 O3, C5 H4 O0.5'
_chemical_formula_sum 'C25 H20 O3.5'
_chemical_formula_weight 376.41
_chemical_melting_point ?
_chemical_name_systematic
; 
 9-(4-methoxyphenyl)-9H-xanthen-9-ol beta-naphthol clathrate 
;
_space_group_IT_number 2
_symmetry_cell_setting triclinic
_symmetry_space_group_name_Hall '-P 1'
_symmetry_space_group_name_H-M 'P -1'
_atom_sites_solution_hydrogens geom
_atom_sites_solution_primary direct
_atom_sites_solution_secondary difmap
_audit_creation_method SHELXL-97
_cell_angle_alpha 96.162(1)
_cell_angle_beta 93.767(1)
_cell_angle_gamma 109.314(1)
_cell_formula_units_Z 2
_cell_length_a 8.3914(2)
_cell_length_b 9.1177(2)
_cell_length_c 12.8162(3)
_cell_measurement_temperature 113(2)
_cell_volume 914.67(4)
_computing_cell_refinement 'DENZO-SMN (Otwinowski & Minor, 1997)'
_computing_data_collection 'COLLECT program (Nonius, 2000)'
_computing_data_reduction 'DENZO-SMN (Otwinowski & Minor, 1997)'
_computing_molecular_graphics 'X-Seed (Barbour, 2001)'
_computing_publication_material 'SHELXL-97 (Sheldrick, 1997)'
_computing_structure_refinement 'SHELXL-97 (Sheldrick, 1997)'
_computing_structure_solution 'SHELXS-97 (Sheldrick, 1997)'
_diffrn_ambient_temperature 113(2)
_diffrn_measured_fraction_theta_full 0.981
_diffrn_measured_fraction_theta_max 0.981
_diffrn_measurement_device_type 'Nonius Kappa CCD diffractometer'
_diffrn_measurement_method '1.2\% \f scans and \w scans'
_diffrn_radiation_monochromator graphite
_diffrn_radiation_source 'fine-focus sealed tube'
_diffrn_radiation_type MoK\a
_diffrn_radiation_wavelength 0.71073
_diffrn_reflns_av_R_equivalents 0.0196
_diffrn_reflns_av_sigmaI/netI 0.0436
_diffrn_reflns_limit_h_max 10
_diffrn_reflns_limit_h_min -10
_diffrn_reflns_limit_k_max 11
_diffrn_reflns_limit_k_min -11
_diffrn_reflns_limit_l_max 16
_diffrn_reflns_limit_l_min -16
_diffrn_reflns_number 6951
_diffrn_reflns_theta_full 26.78
_diffrn_reflns_theta_max 26.78
_diffrn_reflns_theta_min 2.86
_exptl_absorpt_coefficient_mu 0.090
_exptl_absorpt_correction_T_max 0.9839
_exptl_absorpt_correction_T_min 0.9708
_exptl_absorpt_correction_type none
_exptl_absorpt_process_details none
_exptl_crystal_colour colourless
_exptl_crystal_density_diffrn 1.367
_exptl_crystal_density_meas ?
_exptl_crystal_density_method 'not measured'
_exptl_crystal_description needle
_exptl_crystal_F_000 396
_exptl_crystal_size_max 0.33
_exptl_crystal_size_mid 0.24
_exptl_crystal_size_min 0.18
_refine_diff_density_max 1.041
_refine_diff_density_min -0.417
_refine_diff_density_rms 0.058
_refine_ls_extinction_coef 0.011(6)
_refine_ls_extinction_expression Fc^*^=kFc[1+0.001xFc^2^\l^3^/sin(2\q)]^-1/4^
_refine_ls_extinction_method SHELXL
_refine_ls_goodness_of_fit_ref 1.051
_refine_ls_hydrogen_treatment mixed
_refine_ls_matrix_type full
_refine_ls_number_parameters 263
_refine_ls_number_reflns 3837
_refine_ls_number_restraints 1
_refine_ls_restrained_S_all 1.051
_refine_ls_R_factor_all 0.0796
_refine_ls_R_factor_gt 0.0570
_refine_ls_shift/su_max 0.000
_refine_ls_shift/su_mean 0.000
_refine_ls_structure_factor_coef Fsqd
_refine_ls_weighting_details 'calc w=1/[\s^2^(Fo^2^)+(0.0855P)^2^+0.5788P] where P=(Fo^2^+2Fc^2^)/3'
_refine_ls_weighting_scheme calc
_refine_ls_wR_factor_gt 0.1541
_refine_ls_wR_factor_ref 0.1692
_reflns_number_gt 2831
_reflns_number_total 3837
_reflns_threshold_expression >2sigma(I)
_cod_data_source_file cg060384qsup6.cif
_cod_data_source_block HNOL
_cod_depositor_comments
;
The following automatic conversions were performed:

'_chemical_melting_point' value 'not measured' was changed to '?' -
the value is undefined or not given.

Automatic conversion script
Id: cif_fix_values 1891 2012-01-12 08:04:46Z andrius 

The following automatic conversions were performed:

'_exptl_crystal_density_meas' value 'not measured' was changed to '?'
- the value is perceived as not measured.

Automatic conversion script
Id: cif_fix_values 3008 2015-01-20 13:52:24Z robertas 
;
_cod_original_sg_symbol_H-M P-1
_cod_original_formula_sum 'C25 H20 O3.50'
_cod_database_code 4508875

loop_
_symmetry_equiv_pos_as_xyz
'x, y, z'
'-x, -y, -z'

loop_
_atom_site_label
_atom_site_type_symbol
_atom_site_fract_x
_atom_site_fract_y
_atom_site_fract_z
_atom_site_U_iso_or_equiv
_atom_site_adp_type
_atom_site_occupancy
_atom_site_symmetry_multiplicity
_atom_site_calc_flag
_atom_site_refinement_flags
O2 O 0.41792(17) -0.01306(16) 0.11497(11) 0.0243(4) Uani 1 1 d .
O1 O 0.77921(17) 0.28268(16) 0.03048(10) 0.0220(3) Uani 1 1 d D
O3 O 1.13740(19) 0.82040(17) 0.40282(11) 0.0291(4) Uani 1 1 d .
C7 C 0.7127(2) 0.2752(2) 0.13225(15) 0.0198(4) Uani 1 1 d .
C14 C 0.8265(2) 0.4212(2) 0.20410(15) 0.0199(4) Uani 1 1 d .
C17 C 1.0315(3) 0.6853(2) 0.34174(16) 0.0228(4) Uani 1 1 d .
C6 C 0.5292(2) 0.2698(2) 0.11715(15) 0.0203(4) Uani 1 1 d .
C8 C 0.7180(2) 0.1256(2) 0.17304(15) 0.0198(4) Uani 1 1 d .
C18 C 1.0638(3) 0.6652(2) 0.23739(16) 0.0236(5) Uani 1 1 d .
H18 H 1.1560 0.7411 0.2127 0.028 Uiso 1 1 calc R
C1 C 0.3951(3) 0.1286(2) 0.10337(15) 0.0209(4) Uani 1 1 d .
C13 C 0.5750(2) -0.0092(2) 0.15945(15) 0.0216(4) Uani 1 1 d .
C2 C 0.2280(3) 0.1182(2) 0.07651(16) 0.0250(5) Uani 1 1 d .
H2 H 0.1391 0.0195 0.0668 0.030 Uiso 1 1 calc R
C9 C 0.8692(3) 0.1141(2) 0.21793(16) 0.0238(4) Uani 1 1 d .
H9 H 0.9689 0.2045 0.2294 0.029 Uiso 1 1 calc R
C16 C 0.8968(3) 0.5747(2) 0.37841(16) 0.0235(4) Uani 1 1 d .
H16 H 0.8740 0.5881 0.4498 0.028 Uiso 1 1 calc R
C19 C 0.9616(2) 0.5341(2) 0.16891(16) 0.0214(4) Uani 1 1 d .
H19 H 0.9840 0.5213 0.0974 0.026 Uiso 1 1 calc R
C12 C 0.5796(3) -0.1503(2) 0.18880(17) 0.0260(5) Uani 1 1 d .
H12 H 0.4794 -0.2402 0.1795 0.031 Uiso 1 1 calc R
C5 C 0.4891(3) 0.4052(2) 0.10696(16) 0.0235(4) Uani 1 1 d .
H5 H 0.5774 0.5044 0.1183 0.028 Uiso 1 1 calc R
C4 C 0.3239(3) 0.3978(3) 0.08069(17) 0.0270(5) Uani 1 1 d .
H4 H 0.2995 0.4911 0.0739 0.032 Uiso 1 1 calc R
C15 C 0.7959(3) 0.4440(2) 0.30880(16) 0.0231(4) Uani 1 1 d .
H15 H 0.7036 0.3683 0.3336 0.028 Uiso 1 1 calc R
C10 C 0.8766(3) -0.0263(2) 0.24599(17) 0.0265(5) Uani 1 1 d .
H10 H 0.9811 -0.0321 0.2750 0.032 Uiso 1 1 calc R
C20 C 1.1084(3) 0.8443(3) 0.51108(17) 0.0356(6) Uani 1 1 d .
H20A H 0.9947 0.8511 0.5150 0.053 Uiso 1 1 calc R
H20B H 1.1937 0.9419 0.5465 0.053 Uiso 1 1 calc R
H20C H 1.1168 0.7561 0.5459 0.053 Uiso 1 1 calc R
C3 C 0.1934(3) 0.2529(3) 0.06417(17) 0.0269(5) Uani 1 1 d .
H3 H 0.0802 0.2473 0.0443 0.032 Uiso 1 1 calc R
C11 C 0.7312(3) -0.1585(2) 0.23166(17) 0.0278(5) Uani 1 1 d .
H11 H 0.7360 -0.2546 0.2513 0.033 Uiso 1 1 calc R
C4G C 0.4537(3) 0.5222(4) 0.4610(2) 0.0443(7) Uani 1 1 d .
C5G C 0.3508(4) 0.4068(6) 0.3797(2) 0.0705(11) Uani 1 1 d .
H5G H 0.2861 0.4365 0.3276 0.085 Uiso 1 1 calc R
C3G C 0.4638(4) 0.6823(5) 0.4688(3) 0.0730(11) Uani 1 1 d .
H3G H 0.4022 0.7166 0.4175 0.088 Uiso 1 1 calc R
C1G C 0.6586(5) 0.7414(7) 0.6264(4) 0.0942(17) Uani 1 1 d .
H1G H 0.7300 0.8163 0.6820 0.113 Uiso 1 1 calc R
O1G O 0.5600(9) 0.9300(9) 0.5673(6) 0.119(2) Uiso 0.50 1 d P
C2G C 0.5665(6) 0.7873(5) 0.5535(5) 0.0960(17) Uani 1 1 d .
H1 H 0.706(3) 0.193(2) -0.0160(17) 0.047(8) Uiso 1 1 d D

loop_
_atom_site_aniso_label
_atom_site_aniso_U_11
_atom_site_aniso_U_22
_atom_site_aniso_U_33
_atom_site_aniso_U_23
_atom_site_aniso_U_13
_atom_site_aniso_U_12
O2 0.0170(7) 0.0188(7) 0.0350(8) 0.0023(6) -0.0039(6) 0.0050(6)
O1 0.0209(7) 0.0227(7) 0.0210(7) 0.0018(5) 0.0035(5) 0.0058(6)
O3 0.0287(8) 0.0250(8) 0.0270(8) -0.0017(6) -0.0008(6) 0.0028(6)
C7 0.0186(10) 0.0200(10) 0.0217(10) 0.0043(8) 0.0021(7) 0.0074(8)
C14 0.0168(9) 0.0194(10) 0.0247(10) 0.0034(8) 0.0002(7) 0.0079(8)
C17 0.0213(10) 0.0198(10) 0.0263(10) 0.0004(8) -0.0028(8) 0.0074(8)
C6 0.0180(10) 0.0220(10) 0.0207(9) 0.0020(7) 0.0005(7) 0.0072(8)
C8 0.0198(10) 0.0189(10) 0.0208(9) 0.0009(7) 0.0017(7) 0.0074(8)
C18 0.0183(10) 0.0225(10) 0.0295(11) 0.0049(8) 0.0025(8) 0.0056(8)
C1 0.0210(10) 0.0208(10) 0.0212(9) 0.0015(7) 0.0016(7) 0.0081(8)
C13 0.0195(10) 0.0238(10) 0.0218(10) 0.0008(8) -0.0006(8) 0.0090(8)
C2 0.0180(10) 0.0253(11) 0.0291(11) 0.0013(8) 0.0000(8) 0.0051(8)
C9 0.0208(10) 0.0222(10) 0.0273(10) 0.0011(8) -0.0009(8) 0.0076(8)
C16 0.0250(10) 0.0239(10) 0.0215(10) 0.0034(8) 0.0014(8) 0.0085(8)
C19 0.0194(10) 0.0226(10) 0.0231(10) 0.0032(8) 0.0039(8) 0.0081(8)
C12 0.0249(11) 0.0192(10) 0.0317(11) 0.0018(8) 0.0003(8) 0.0054(8)
C5 0.0211(10) 0.0220(10) 0.0269(10) 0.0033(8) 0.0011(8) 0.0068(8)
C4 0.0254(11) 0.0253(11) 0.0331(11) 0.0040(9) 0.0008(9) 0.0131(9)
C15 0.0207(10) 0.0203(10) 0.0265(10) 0.0058(8) 0.0026(8) 0.0040(8)
C10 0.0255(11) 0.0263(11) 0.0293(11) 0.0018(8) -0.0038(8) 0.0128(9)
C20 0.0402(13) 0.0312(12) 0.0275(12) -0.0029(9) -0.0010(10) 0.0050(10)
C3 0.0193(10) 0.0323(12) 0.0301(11) 0.0038(9) 0.0005(8) 0.0109(9)
C11 0.0318(12) 0.0228(11) 0.0316(11) 0.0038(8) -0.0011(9) 0.0138(9)
C4G 0.0258(12) 0.0728(19) 0.0345(13) 0.0160(12) 0.0092(10) 0.0132(12)
C5G 0.0319(16) 0.126(4) 0.0356(15) -0.0034(18) 0.0073(12) 0.0068(19)
C3G 0.0490(19) 0.097(3) 0.093(3) 0.051(2) 0.0376(19) 0.035(2)
C1G 0.039(2) 0.119(4) 0.091(3) -0.043(3) 0.027(2) -0.003(2)
C2G 0.063(3) 0.056(2) 0.162(5) 0.003(3) 0.073(3) 0.003(2)

loop_
_atom_type_symbol
_atom_type_description
_atom_type_scat_dispersion_real
_atom_type_scat_dispersion_imag
_atom_type_scat_source
C C 0.0033 0.0016 'International Tables Vol C Tables 4.2.6.8 and 6.1.1.4'
H H 0.0000 0.0000 'International Tables Vol C Tables 4.2.6.8 and 6.1.1.4'
O O 0.0106 0.0060 'International Tables Vol C Tables 4.2.6.8 and 6.1.1.4'

loop_
_geom_angle_atom_site_label_1
_geom_angle_atom_site_label_2
_geom_angle_atom_site_label_3
_geom_angle
_geom_angle_site_symmetry_1
C13 O2 C1 118.19(15) .
C7 O1 H1 106.7(17) .
C17 O3 C20 117.27(17) .
O1 C7 C14 106.24(15) .
O1 C7 C6 108.37(15) .
C14 C7 C6 112.41(15) .
O1 C7 C8 108.71(15) .
C14 C7 C8 111.66(15) .
C6 C7 C8 109.30(15) .
C15 C14 C19 118.30(18) .
C15 C14 C7 119.31(17) .
C19 C14 C7 122.40(17) .
O3 C17 C18 115.84(18) .
O3 C17 C16 123.91(18) .
C18 C17 C16 120.23(18) .
C1 C6 C5 116.95(18) .
C1 C6 C7 121.33(17) .
C5 C6 C7 121.47(17) .
C13 C8 C9 117.08(18) .
C13 C8 C7 121.09(17) .
C9 C8 C7 121.63(17) .
C17 C18 C19 120.12(18) .
C17 C18 H18 119.9 .
C19 C18 H18 119.9 .
C6 C1 O2 122.36(17) .
C6 C1 C2 122.57(18) .
O2 C1 C2 115.07(17) .
O2 C13 C12 115.26(17) .
O2 C13 C8 122.51(17) .
C12 C13 C8 122.22(18) .
C3 C2 C1 119.04(19) .
C3 C2 H2 120.5 .
C1 C2 H2 120.5 .
C10 C9 C8 121.42(19) .
C10 C9 H9 119.3 .
C8 C9 H9 119.3 .
C17 C16 C15 118.89(19) .
C17 C16 H16 120.6 .
C15 C16 H16 120.6 .
C18 C19 C14 120.65(18) .
C18 C19 H19 119.7 .
C14 C19 H19 119.7 .
C11 C12 C13 119.33(19) .
C11 C12 H12 120.3 .
C13 C12 H12 120.3 .
C4 C5 C6 121.46(19) .
C4 C5 H5 119.3 .
C6 C5 H5 119.3 .
C5 C4 C3 119.74(19) .
C5 C4 H4 120.1 .
C3 C4 H4 120.1 .
C14 C15 C16 121.81(19) .
C14 C15 H15 119.1 .
C16 C15 H15 119.1 .
C9 C10 C11 119.95(19) .
C9 C10 H10 120.0 .
C11 C10 H10 120.0 .
O3 C20 H20A 109.5 .
O3 C20 H20B 109.5 .
H20A C20 H20B 109.5 .
O3 C20 H20C 109.5 .
H20A C20 H20C 109.5 .
H20B C20 H20C 109.5 .
C2 C3 C4 120.17(19) .
C2 C3 H3 119.9 .
C4 C3 H3 119.9 .
C12 C11 C10 119.99(19) .
C12 C11 H11 120.0 .
C10 C11 H11 120.0 .
C4G C4G C5G 118.9(4) 2_666
C4G C4G C3G 118.5(4) 2_666
C5G C4G C3G 122.6(3) .
C1G C5G C4G 122.1(4) 2_666
C1G C5G H5G 118.9 2_666
C4G C5G H5G 118.9 .
C2G C3G C4G 118.3(4) .
C2G C3G H3G 120.8 .
C4G C3G H3G 120.8 .
C5G C1G C2G 120.3(4) 2_666
C5G C1G H1G 119.8 2_666
C2G C1G H1G 119.8 .
O1G C2G C1G 119.9(6) .
O1G C2G C3G 118.0(7) .
C1G C2G C3G 121.8(4) .

loop_
_geom_bond_atom_site_label_1
_geom_bond_atom_site_label_2
_geom_bond_distance
_geom_bond_site_symmetry_2
O2 C13 1.389(2) .
O2 C1 1.389(2) .
O1 C7 1.451(2) .
O1 H1 0.9599(10) .
O3 C17 1.377(2) .
O3 C20 1.431(3) .
C7 C14 1.520(3) .
C7 C6 1.523(3) .
C7 C8 1.525(3) .
C14 C15 1.389(3) .
C14 C19 1.394(3) .
C17 C18 1.387(3) .
C17 C16 1.390(3) .
C6 C1 1.386(3) .
C6 C5 1.400(3) .
C8 C13 1.390(3) .
C8 C9 1.399(3) .
C18 C19 1.390(3) .
C18 H18 0.9500 .
C1 C2 1.391(3) .
C13 C12 1.390(3) .
C2 C3 1.375(3) .
C2 H2 0.9500 .
C9 C10 1.386(3) .
C9 H9 0.9500 .
C16 C15 1.392(3) .
C16 H16 0.9500 .
C19 H19 0.9500 .
C12 C11 1.381(3) .
C12 H12 0.9500 .
C5 C4 1.383(3) .
C5 H5 0.9500 .
C4 C3 1.393(3) .
C4 H4 0.9500 .
C15 H15 0.9500 .
C10 C11 1.387(3) .
C10 H10 0.9500 .
C20 H20A 0.9800 .
C20 H20B 0.9800 .
C20 H20C 0.9800 .
C3 H3 0.9500 .
C11 H11 0.9500 .
C4G C4G 1.400(5) 2_666
C4G C5G 1.409(4) .
C4G C3G 1.426(5) .
C5G C1G 1.321(6) 2_666
C5G H5G 0.9500 .
C3G C2G 1.395(7) .
C3G H3G 0.9500 .
C1G C5G 1.321(6) 2_666
C1G C2G 1.359(7) .
C1G H1G 0.9500 .
O1G C2G 1.314(8) .

loop_
_geom_hbond_atom_site_label_D
_geom_hbond_atom_site_label_H
_geom_hbond_atom_site_label_A
_geom_hbond_distance_DH
_geom_hbond_distance_HA
_geom_hbond_distance_DA
_geom_hbond_angle_DHA
_geom_hbond_site_symmetry_A
O1 H1 O2 0.9599(10) 1.903(4) 2.8593(19) 174(3) 2_655

loop_
_geom_torsion_atom_site_label_1
_geom_torsion_atom_site_label_2
_geom_torsion_atom_site_label_3
_geom_torsion_atom_site_label_4
_geom_torsion
_geom_torsion_site_symmetry_1
_geom_torsion_site_symmetry_4
O1 C7 C14 C15 -178.32(16) . .
C6 C7 C14 C15 63.3(2) . .
C8 C7 C14 C15 -59.9(2) . .
O1 C7 C14 C19 1.7(2) . .
C6 C7 C14 C19 -116.7(2) . .
C8 C7 C14 C19 120.03(19) . .
C20 O3 C17 C18 -179.55(18) . .
C20 O3 C17 C16 1.9(3) . .
O1 C7 C6 C1 95.7(2) . .
C14 C7 C6 C1 -147.20(18) . .
C8 C7 C6 C1 -22.6(2) . .
O1 C7 C6 C5 -78.4(2) . .
C14 C7 C6 C5 38.7(2) . .
C8 C7 C6 C5 163.29(17) . .
O1 C7 C8 C13 -97.2(2) . .
C14 C7 C8 C13 145.91(18) . .
C6 C7 C8 C13 20.9(2) . .
O1 C7 C8 C9 77.6(2) . .
C14 C7 C8 C9 -39.3(2) . .
C6 C7 C8 C9 -164.27(17) . .
O3 C17 C18 C19 -178.64(17) . .
C16 C17 C18 C19 0.0(3) . .
C5 C6 C1 O2 -177.79(17) . .
C7 C6 C1 O2 7.9(3) . .
C5 C6 C1 C2 2.5(3) . .
C7 C6 C1 C2 -171.86(18) . .
C13 O2 C1 C6 11.4(3) . .
C13 O2 C1 C2 -168.87(17) . .
C1 O2 C13 C12 167.33(17) . .
C1 O2 C13 C8 -13.1(3) . .
C9 C8 C13 O2 -179.45(17) . .
C7 C8 C13 O2 -4.4(3) . .
C9 C8 C13 C12 0.1(3) . .
C7 C8 C13 C12 175.11(18) . .
C6 C1 C2 C3 -0.7(3) . .
O2 C1 C2 C3 179.52(18) . .
C13 C8 C9 C10 1.1(3) . .
C7 C8 C9 C10 -173.97(18) . .
O3 C17 C16 C15 178.63(18) . .
C18 C17 C16 C15 0.2(3) . .
C17 C18 C19 C14 -0.4(3) . .
C15 C14 C19 C18 0.7(3) . .
C7 C14 C19 C18 -179.31(17) . .
O2 C13 C12 C11 178.64(18) . .
C8 C13 C12 C11 -0.9(3) . .
C1 C6 C5 C4 -2.2(3) . .
C7 C6 C5 C4 172.13(18) . .
C6 C5 C4 C3 0.2(3) . .
C19 C14 C15 C16 -0.6(3) . .
C7 C14 C15 C16 179.41(17) . .
C17 C16 C15 C14 0.2(3) . .
C8 C9 C10 C11 -1.3(3) . .
C1 C2 C3 C4 -1.4(3) . .
C5 C4 C3 C2 1.6(3) . .
C13 C12 C11 C10 0.6(3) . .
C9 C10 C11 C12 0.4(3) . .
C4G C4G C5G C1G -1.3(5) 2_666 2_666
C3G C4G C5G C1G -179.6(3) . 2_666
C4G C4G C3G C2G 0.3(5) 2_666 .
C5G C4G C3G C2G 178.6(3) . .
C5G C1G C2G O1G 171.6(5) 2_666 .
C5G C1G C2G C3G -1.9(6) 2_666 .
C4G C3G C2G O1G -172.1(5) . .
C4G C3G C2G C1G 1.5(5) . .
